data_1505198
loop_
_publ_author_name
'Bis, Joanna A.'
'Vishweshwar, Peddy'
'Weyna, David'
'Zaworotko, Michael J.'

_publ_section_title
;
 Hierarchy of Supramolecular Synthons:&#x00A0; Persistent
 Hydroxyl&#x00B7;&#x00B7;&#x00B7;Pyridine Hydrogen Bonds in Cocrystals
 That Contain a Cyano Acceptor
;
_journal_issue 3
_journal_name_full 'Molecular Pharmaceutics'
_journal_page_first 401
_journal_paper_doi 10.1021/mp070012s
_journal_volume 4
_journal_year 2007
_chemical_formula_sum 'C19 H15 N3 O'
_chemical_formula_weight 301.34
_chemical_name_systematic
; 
 ? 
;
_space_group_IT_number 9
_symmetry_cell_setting monoclinic
_symmetry_space_group_name_Hall 'C -2yc'
_symmetry_space_group_name_H-M 'C 1 c 1'
_atom_sites_solution_hydrogens geom
_atom_sites_solution_primary direct
_atom_sites_solution_secondary difmap
_audit_creation_method SHELXL-97
_cell_angle_alpha 90.00
_cell_angle_beta 92.181(4)
_cell_angle_gamma 90.00
_cell_formula_units_Z 8
_cell_length_a 18.503(3)
_cell_length_b 7.5019(10)
_cell_length_c 21.971(3)
_cell_measurement_temperature 100(2)
_cell_volume 3047.5(8)
_computing_cell_refinement 'Bruker SMART'
_computing_data_collection 'Bruker SMART'
_computing_data_reduction 'Bruker SAINT'
_computing_molecular_graphics 'Bruker SHELXTL'
_computing_publication_material 'Bruker SHELXTL'
_computing_structure_refinement 'SHELXL-97 (Sheldrick, 1997)'
_computing_structure_solution 'SHELXS-97 (Sheldrick, 1990)'
_diffrn_ambient_temperature 100(2)
_diffrn_measured_fraction_theta_full 0.994
_diffrn_measured_fraction_theta_max 0.994
_diffrn_measurement_device_type 'CCD area detector'
_diffrn_measurement_method 'phi and omega scans'
_diffrn_radiation_monochromator graphite
_diffrn_radiation_source 'fine-focus sealed tube'
_diffrn_radiation_type MoK\a
_diffrn_radiation_wavelength 0.71073
_diffrn_reflns_av_R_equivalents 0.0338
_diffrn_reflns_av_sigmaI/netI 0.0558
_diffrn_reflns_limit_h_max 23
_diffrn_reflns_limit_h_min -22
_diffrn_reflns_limit_k_max 6
_diffrn_reflns_limit_k_min -9
_diffrn_reflns_limit_l_max 28
_diffrn_reflns_limit_l_min -28
_diffrn_reflns_number 9040
_diffrn_reflns_theta_full 27.09
_diffrn_reflns_theta_max 27.09
_diffrn_reflns_theta_min 1.86
_exptl_absorpt_coefficient_mu 0.084
_exptl_absorpt_correction_T_max 1.000
_exptl_absorpt_correction_T_min 0.556
_exptl_absorpt_correction_type SADABS
_exptl_crystal_colour yellowish
_exptl_crystal_density_diffrn 1.314
_exptl_crystal_density_meas 0
_exptl_crystal_density_method 'not measured'
_exptl_crystal_description plate
_exptl_crystal_F_000 1264
_exptl_crystal_size_max 0.60
_exptl_crystal_size_mid 0.40
_exptl_crystal_size_min 0.10
_refine_diff_density_max 0.232
_refine_diff_density_min -0.311
_refine_diff_density_rms 0.071
_refine_ls_abs_structure_details 'Flack H D (1983), Acta Cryst. A39, 876-881'
_refine_ls_abs_structure_Flack 0.0(17)
_refine_ls_extinction_method none
_refine_ls_goodness_of_fit_ref 1.038
_refine_ls_hydrogen_treatment mixed
_refine_ls_matrix_type full
_refine_ls_number_parameters 417
_refine_ls_number_reflns 5736
_refine_ls_number_restraints 2
_refine_ls_restrained_S_all 1.038
_refine_ls_R_factor_all 0.0635
_refine_ls_R_factor_gt 0.0528
_refine_ls_shift/su_max 0.586
_refine_ls_shift/su_mean 0.001
_refine_ls_structure_factor_coef Fsqd
_refine_ls_weighting_details 'calc w=1/[\s^2^(Fo^2^)+(0.0562P)^2^+1.0661P] where P=(Fo^2^+2Fc^2^)/3'
_refine_ls_weighting_scheme calc
_refine_ls_wR_factor_gt 0.1179
_refine_ls_wR_factor_ref 0.1281
_reflns_number_gt 4830
_reflns_number_total 5736
_reflns_threshold_expression >2sigma(I)
_cod_data_source_file mp070012ssi20070321_042429.cif
_cod_data_source_block jb436a
_cod_depositor_comments
;
The following automatic conversions were performed:

'_symmetry_cell_setting' value 'Monoclinic' changed to 'monoclinic'
according to /home/saulius/struct/CIF-dictionaries/cif_core.dic
dictionary named 'cif_core.dic' version 2.4.1 from 2010-06-29.

Automatic conversion script
Id: cif_fix_values 1715 2011-07-08 13:25:40Z adriana 
;
_cod_original_cell_volume 3047.4(7)
_cod_original_sg_symbol_H-M Cc
_cod_database_code 1505198

loop_
_symmetry_equiv_pos_as_xyz
'x, y, z'
'x, -y, z+1/2'
'x+1/2, y+1/2, z'
'x+1/2, -y+1/2, z+1/2'

loop_
_atom_site_label
_atom_site_type_symbol
_atom_site_fract_x
_atom_site_fract_y
_atom_site_fract_z
_atom_site_U_iso_or_equiv
_atom_site_adp_type
_atom_site_occupancy
_atom_site_symmetry_multiplicity
_atom_site_calc_flag
_atom_site_refinement_flags
N1 N 0.33581(14) 1.0554(3) 0.19170(12) 0.0247(6) Uani 1 1 d .
N2 N 0.51150(13) 0.7229(3) -0.19136(12) 0.0241(6) Uani 1 1 d .
C1 C 0.40419(16) 1.0634(4) 0.17277(14) 0.0235(7) Uani 1 1 d .
H1 H 0.4405 1.1082 0.2004 0.028 Uiso 1 1 calc R
C2 C 0.42488(15) 1.0110(4) 0.11602(13) 0.0207(6) Uani 1 1 d .
H2 H 0.4741 1.0195 0.1056 0.025 Uiso 1 1 calc R
C3 C 0.37311(15) 0.9453(4) 0.07376(13) 0.0194(6) Uani 1 1 d .
C4 C 0.30245(15) 0.9387(4) 0.09285(13) 0.0218(6) Uani 1 1 d .
H4 H 0.2649 0.8959 0.0660 0.026 Uiso 1 1 calc R
C5 C 0.28651(15) 0.9941(4) 0.15070(14) 0.0243(6) Uani 1 1 d .
H5 H 0.2376 0.9883 0.1621 0.029 Uiso 1 1 calc R
C6 C 0.39020(14) 0.8821(4) 0.01267(14) 0.0195(6) Uani 1 1 d .
H6 H 0.3515 0.8331 -0.0116 0.023 Uiso 1 1 calc R
C7 C 0.45508(15) 0.8872(4) -0.01180(13) 0.0189(6) Uani 1 1 d .
H7 H 0.4937 0.9352 0.0128 0.023 Uiso 1 1 calc R
C8 C 0.47256(15) 0.8261(4) -0.07301(13) 0.0178(6) Uani 1 1 d .
C9 C 0.54379(15) 0.8382(4) -0.09202(14) 0.0220(6) Uani 1 1 d .
H9 H 0.5808 0.8821 -0.0649 0.026 Uiso 1 1 calc R
C10 C 0.56024(16) 0.7862(4) -0.15042(14) 0.0251(7) Uani 1 1 d .
H10 H 0.6090 0.7960 -0.1620 0.030 Uiso 1 1 calc R
C11 C 0.44335(15) 0.7105(4) -0.17286(14) 0.0217(6) Uani 1 1 d .
H11 H 0.4076 0.6665 -0.2012 0.026 Uiso 1 1 calc R
C12 C 0.42166(15) 0.7572(4) -0.11549(14) 0.0202(6) Uani 1 1 d .
H12 H 0.3727 0.7428 -0.1050 0.024 Uiso 1 1 calc R
N21 N 0.30117(12) 0.5508(3) 0.18541(11) 0.0201(5) Uani 1 1 d .
N22 N 0.49416(13) 0.2031(3) -0.18830(11) 0.0215(6) Uani 1 1 d .
C21 C 0.37054(16) 0.5622(4) 0.17020(14) 0.0216(6) Uani 1 1 d .
H21 H 0.4048 0.6086 0.1993 0.026 Uiso 1 1 calc R
C22 C 0.39447(15) 0.5098(4) 0.11431(14) 0.0224(6) Uani 1 1 d .
H22 H 0.4441 0.5209 0.1055 0.027 Uiso 1 1 calc R
C23 C 0.34527(16) 0.4401(4) 0.07046(14) 0.0215(6) Uani 1 1 d .
C24 C 0.27354(16) 0.4308(4) 0.08643(14) 0.0235(7) Uani 1 1 d .
H24 H 0.2379 0.3856 0.0582 0.028 Uiso 1 1 calc R
C25 C 0.25420(15) 0.4867(4) 0.14281(14) 0.0237(6) Uani 1 1 d .
H25 H 0.2046 0.4798 0.1523 0.028 Uiso 1 1 calc R
C26 C 0.36488(15) 0.3751(4) 0.00952(14) 0.0220(6) Uani 1 1 d .
H26 H 0.3278 0.3192 -0.0148 0.026 Uiso 1 1 calc R
C27 C 0.42917(16) 0.3882(4) -0.01390(14) 0.0233(7) Uani 1 1 d .
H27 H 0.4660 0.4452 0.0103 0.028 Uiso 1 1 calc R
C28 C 0.44913(16) 0.3226(4) -0.07420(14) 0.0201(6) Uani 1 1 d .
C29 C 0.52138(16) 0.3309(4) -0.09026(14) 0.0230(6) Uani 1 1 d .
H29 H 0.5570 0.3775 -0.0623 0.028 Uiso 1 1 calc R
C30 C 0.54069(15) 0.2719(4) -0.14629(14) 0.0231(6) Uani 1 1 d .
H30 H 0.5902 0.2801 -0.1560 0.028 Uiso 1 1 calc R
C31 C 0.42467(15) 0.1945(4) -0.17331(13) 0.0204(6) Uani 1 1 d .
H31 H 0.3904 0.1474 -0.2023 0.025 Uiso 1 1 calc R
C32 C 0.40044(15) 0.2508(4) -0.11771(15) 0.0231(6) Uani 1 1 d .
H32 H 0.3507 0.2407 -0.1091 0.028 Uiso 1 1 calc R
O41 O 0.56261(11) 0.8677(3) 0.20779(10) 0.0245(5) Uani 1 1 d .
H41 H 0.5466 0.8528 0.2516 0.029 Uiso 1 1 d R
N41 N 0.61223(13) 0.1273(3) 0.04210(11) 0.0238(6) Uani 1 1 d .
N51 N 0.70825(13) 0.6405(3) 0.95902(12) 0.0248(5) Uani 1 1 d .
C41 C 0.57329(14) 0.7145(4) 0.17701(13) 0.0200(6) Uani 1 1 d .
C42 C 0.59131(14) 0.7283(4) 0.11591(13) 0.0193(6) Uani 1 1 d .
H42 H 0.5962 0.8425 0.0978 0.023 Uiso 1 1 calc R
C43 C 0.60202(14) 0.5771(4) 0.08186(13) 0.0195(6) Uani 1 1 d .
H43 H 0.6143 0.5874 0.0404 0.023 Uiso 1 1 calc R
C44 C 0.59487(13) 0.4080(4) 0.10809(13) 0.0192(6) Uani 1 1 d .
C45 C 0.57727(14) 0.3944(4) 0.16941(14) 0.0205(6) Uani 1 1 d .
H45 H 0.5725 0.2802 0.1875 0.025 Uiso 1 1 calc R
C46 C 0.56675(14) 0.5458(4) 0.20365(13) 0.0205(6) Uani 1 1 d .
H46 H 0.5551 0.5357 0.2452 0.025 Uiso 1 1 calc R
C47 C 0.60469(14) 0.2521(4) 0.07209(13) 0.0194(6) Uani 1 1 d .
C51 C 0.74256(13) 0.0485(4) 0.82555(13) 0.0185(6) Uani 1 1 d .
O51 O 0.75067(11) -0.1065(3) 0.79549(10) 0.0237(5) Uani 1 1 d .
H51 H 0.7784 -0.0823 0.7592 0.093(17) Uiso 1 1 d R
C52 C 0.74933(15) 0.2157(4) 0.79789(14) 0.0206(6) Uani 1 1 d .
H52 H 0.7599 0.2230 0.7560 0.025 Uiso 1 1 calc R
C53 C 0.74068(14) 0.3697(4) 0.83117(14) 0.0202(6) Uani 1 1 d .
H53 H 0.7453 0.4827 0.8122 0.024 Uiso 1 1 calc R
C54 C 0.72508(14) 0.3592(4) 0.89303(13) 0.0185(6) Uani 1 1 d .
C55 C 0.71785(14) 0.1928(4) 0.92080(13) 0.0199(6) Uani 1 1 d .
H55 H 0.7071 0.1853 0.9627 0.024 Uiso 1 1 calc R
C56 C 0.72643(14) 0.0394(4) 0.88707(13) 0.0199(6) Uani 1 1 d .
H56 H 0.7213 -0.0737 0.9059 0.024 Uiso 1 1 calc R
C57 C 0.71597(14) 0.5174(4) 0.92889(13) 0.0200(6) Uani 1 1 d .

loop_
_atom_site_aniso_label
_atom_site_aniso_U_11
_atom_site_aniso_U_22
_atom_site_aniso_U_33
_atom_site_aniso_U_23
_atom_site_aniso_U_13
_atom_site_aniso_U_12
N1 0.0276(13) 0.0256(14) 0.0211(14) -0.0018(11) 0.0030(11) 0.0057(10)
N2 0.0288(13) 0.0235(13) 0.0201(13) -0.0041(11) 0.0037(11) 0.0001(10)
C1 0.0254(15) 0.0241(16) 0.0208(15) -0.0040(12) -0.0033(12) -0.0008(11)
C2 0.0198(13) 0.0245(15) 0.0178(15) 0.0017(12) 0.0004(11) 0.0016(11)
C3 0.0241(14) 0.0166(14) 0.0173(14) 0.0012(12) -0.0011(12) 0.0035(11)
C4 0.0205(14) 0.0235(16) 0.0213(16) 0.0021(13) -0.0009(12) 0.0014(11)
C5 0.0197(14) 0.0294(17) 0.0242(16) 0.0017(14) 0.0039(12) 0.0024(12)
C6 0.0189(14) 0.0190(14) 0.0204(16) -0.0008(12) -0.0021(11) 0.0007(10)
C7 0.0224(14) 0.0182(14) 0.0159(14) -0.0026(12) -0.0031(11) -0.0026(11)
C8 0.0208(14) 0.0149(13) 0.0176(15) 0.0016(11) 0.0004(11) 0.0021(10)
C9 0.0215(14) 0.0215(15) 0.0227(16) -0.0020(13) -0.0022(12) -0.0023(11)
C10 0.0227(14) 0.0278(16) 0.0252(16) -0.0017(14) 0.0048(12) -0.0018(12)
C11 0.0235(15) 0.0209(15) 0.0205(15) -0.0002(12) -0.0005(12) 0.0004(11)
C12 0.0181(13) 0.0201(15) 0.0224(16) -0.0034(13) 0.0004(12) 0.0014(11)
N21 0.0224(12) 0.0193(12) 0.0187(13) 0.0019(10) 0.0020(10) -0.0006(9)
N22 0.0252(13) 0.0218(13) 0.0175(13) 0.0008(10) -0.0013(10) 0.0004(10)
C21 0.0260(15) 0.0207(15) 0.0177(15) 0.0015(12) -0.0041(12) 0.0013(11)
C22 0.0202(14) 0.0248(16) 0.0225(16) 0.0079(13) 0.0039(12) 0.0034(11)
C23 0.0299(16) 0.0161(15) 0.0184(15) 0.0034(12) -0.0008(13) 0.0043(11)
C24 0.0270(15) 0.0220(16) 0.0211(16) -0.0003(13) -0.0036(13) -0.0039(12)
C25 0.0198(13) 0.0266(16) 0.0246(16) 0.0027(13) 0.0001(12) -0.0014(11)
C26 0.0236(14) 0.0222(15) 0.0197(15) 0.0027(13) -0.0040(12) 0.0003(11)
C27 0.0265(15) 0.0219(15) 0.0211(17) 0.0021(13) -0.0050(13) -0.0020(11)
C28 0.0282(15) 0.0160(14) 0.0161(15) 0.0032(12) 0.0011(12) 0.0050(11)
C29 0.0250(15) 0.0226(15) 0.0209(15) 0.0017(13) -0.0052(12) 0.0001(12)
C30 0.0206(14) 0.0280(16) 0.0207(15) 0.0009(13) -0.0003(12) 0.0026(11)
C31 0.0232(14) 0.0189(15) 0.0190(15) 0.0015(12) -0.0006(12) -0.0010(10)
C32 0.0211(14) 0.0207(14) 0.0277(17) 0.0030(13) 0.0048(12) 0.0015(11)
O41 0.0287(11) 0.0233(11) 0.0217(11) -0.0023(9) 0.0029(9) 0.0002(8)
N41 0.0263(13) 0.0229(14) 0.0223(13) 0.0021(12) 0.0010(10) -0.0017(10)
N51 0.0277(13) 0.0241(14) 0.0226(13) 0.0035(12) 0.0026(10) -0.0031(10)
C41 0.0157(13) 0.0242(16) 0.0200(16) 0.0009(12) -0.0020(11) -0.0005(11)
C42 0.0174(12) 0.0216(14) 0.0191(15) 0.0048(12) 0.0016(11) -0.0048(11)
C43 0.0187(13) 0.0263(15) 0.0138(14) 0.0017(12) 0.0025(11) -0.0042(11)
C44 0.0136(12) 0.0230(15) 0.0209(15) -0.0004(12) -0.0015(11) 0.0004(10)
C45 0.0184(14) 0.0213(15) 0.0216(15) 0.0054(12) -0.0021(12) -0.0001(10)
C46 0.0180(13) 0.0265(16) 0.0171(14) 0.0043(12) 0.0017(11) -0.0010(11)
C47 0.0189(13) 0.0211(14) 0.0185(14) 0.0060(13) 0.0022(10) -0.0038(11)
C51 0.0145(13) 0.0224(15) 0.0188(15) -0.0007(12) 0.0010(11) -0.0028(10)
O51 0.0300(11) 0.0215(11) 0.0200(11) 0.0017(9) 0.0055(9) 0.0003(8)
C52 0.0216(14) 0.0236(15) 0.0169(14) 0.0015(12) 0.0031(11) -0.0015(11)
C53 0.0179(13) 0.0223(15) 0.0205(15) 0.0042(12) 0.0013(11) -0.0035(10)
C54 0.0140(12) 0.0223(14) 0.0191(15) -0.0007(12) -0.0013(10) -0.0019(10)
C55 0.0174(13) 0.0264(16) 0.0161(15) 0.0035(12) 0.0023(11) -0.0004(11)
C56 0.0188(13) 0.0174(13) 0.0232(15) 0.0042(12) -0.0019(11) -0.0020(10)
C57 0.0195(13) 0.0218(15) 0.0186(14) 0.0025(13) 0.0002(11) -0.0019(11)

loop_
_atom_type_symbol
_atom_type_description
_atom_type_scat_dispersion_real
_atom_type_scat_dispersion_imag
_atom_type_scat_source
C C 0.0033 0.0016 'International Tables Vol C Tables 4.2.6.8 and 6.1.1.4'
H H 0.0000 0.0000 'International Tables Vol C Tables 4.2.6.8 and 6.1.1.4'
N N 0.0061 0.0033 'International Tables Vol C Tables 4.2.6.8 and 6.1.1.4'
O O 0.0106 0.0060 'International Tables Vol C Tables 4.2.6.8 and 6.1.1.4'

loop_
_geom_angle_atom_site_label_1
_geom_angle_atom_site_label_2
_geom_angle_atom_site_label_3
_geom_angle
C5 N1 C1 115.5(3)
C10 N2 C11 116.0(3)
N1 C1 C2 124.3(3)
C1 C2 C3 119.7(3)
C4 C3 C2 116.2(3)
C4 C3 C6 120.1(3)
C2 C3 C6 123.7(3)
C5 C4 C3 120.3(3)
N1 C5 C4 124.0(3)
C7 C6 C3 125.9(3)
C6 C7 C8 126.4(3)
C12 C8 C9 116.2(3)
C12 C8 C7 124.1(3)
C9 C8 C7 119.7(2)
C10 C9 C8 120.0(3)
N2 C10 C9 123.8(3)
N2 C11 C12 124.5(3)
C11 C12 C8 119.4(3)
C21 N21 C25 116.7(3)
C31 N22 C30 116.5(3)
N21 C21 C22 123.1(3)
C21 C22 C23 119.8(3)
C24 C23 C22 116.6(3)
C24 C23 C26 118.7(3)
C22 C23 C26 124.7(3)
C25 C24 C23 119.9(3)
N21 C25 C24 123.8(3)
C27 C26 C23 125.7(3)
C26 C27 C28 125.9(3)
C32 C28 C29 116.3(3)
C32 C28 C27 124.6(3)
C29 C28 C27 119.2(3)
C30 C29 C28 119.9(3)
N22 C30 C29 124.1(3)
N22 C31 C32 123.2(3)
C31 C32 C28 120.0(3)
O41 C41 C42 117.5(3)
O41 C41 C46 122.8(3)
C42 C41 C46 119.7(3)
C43 C42 C41 120.3(3)
C42 C43 C44 120.3(3)
C43 C44 C45 119.4(3)
C43 C44 C47 119.8(3)
C45 C44 C47 120.8(3)
C46 C45 C44 120.4(3)
C45 C46 C41 120.0(3)
N41 C47 C44 178.9(3)
O51 C51 C56 117.6(3)
O51 C51 C52 123.1(3)
C56 C51 C52 119.3(3)
C53 C52 C51 120.4(3)
C52 C53 C54 119.9(3)
C55 C54 C53 120.0(3)
C55 C54 C57 118.9(3)
C53 C54 C57 121.2(3)
C56 C55 C54 119.7(3)
C55 C56 C51 120.7(3)
N51 C57 C54 177.9(3)

loop_
_geom_bond_atom_site_label_1
_geom_bond_atom_site_label_2
_geom_bond_distance
N1 C5 1.339(4)
N1 C1 1.348(4)
N2 C10 1.336(4)
N2 C11 1.343(4)
C1 C2 1.375(4)
C2 C3 1.398(4)
C3 C4 1.389(4)
C3 C6 1.469(4)
C4 C5 1.380(4)
C6 C7 1.334(4)
C7 C8 1.469(4)
C8 C12 1.399(4)
C8 C9 1.401(4)
C9 C10 1.386(4)
C11 C12 1.382(4)
N21 C21 1.341(4)
N21 C25 1.342(4)
N22 C31 1.341(4)
N22 C30 1.341(4)
C21 C22 1.378(4)
C22 C23 1.401(4)
C23 C24 1.387(4)
C23 C26 1.483(4)
C24 C25 1.368(4)
C26 C27 1.318(4)
C27 C28 1.473(4)
C28 C32 1.396(4)
C28 C29 1.397(4)
C29 C30 1.368(4)
C31 C32 1.383(4)
O41 C41 1.352(3)
N41 C47 1.156(4)
N51 C57 1.148(4)
C41 C42 1.399(4)
C41 C46 1.402(4)
C42 C43 1.377(4)
C43 C44 1.402(4)
C44 C45 1.402(4)
C44 C47 1.428(4)
C45 C46 1.380(4)
C51 O51 1.349(3)
C51 C56 1.397(4)
C51 C52 1.401(4)
C52 C53 1.380(4)
C53 C54 1.402(4)
C54 C55 1.398(4)
C54 C57 1.438(4)
C55 C56 1.381(4)

loop_
_geom_hbond_atom_site_label_D
_geom_hbond_atom_site_label_H
_geom_hbond_atom_site_label_A
_geom_hbond_distance_DH
_geom_hbond_distance_HA
_geom_hbond_distance_DA
_geom_hbond_angle_DHA
_geom_hbond_site_symmetry_A
O51 H51 N21 0.98 1.71 2.659(3) 162.3 4
O41 H41 N22 1.02 1.72 2.705(3) 160.1 2_565

loop_
_geom_torsion_atom_site_label_1
_geom_torsion_atom_site_label_2
_geom_torsion_atom_site_label_3
_geom_torsion_atom_site_label_4
_geom_torsion
C5 N1 C1 C2 -1.0(4)
N1 C1 C2 C3 0.4(5)
C1 C2 C3 C4 0.4(4)
C1 C2 C3 C6 -178.5(3)
C2 C3 C4 C5 -0.4(4)
C6 C3 C4 C5 178.5(3)
C1 N1 C5 C4 1.0(5)
C3 C4 C5 N1 -0.3(5)
C4 C3 C6 C7 177.4(3)
C2 C3 C6 C7 -3.8(5)
C3 C6 C7 C8 -179.3(3)
C6 C7 C8 C12 2.0(5)
C6 C7 C8 C9 -179.2(3)
C12 C8 C9 C10 1.0(4)
C7 C8 C9 C10 -177.9(3)
C11 N2 C10 C9 -0.3(4)
C8 C9 C10 N2 -0.1(5)
C10 N2 C11 C12 -0.3(4)
N2 C11 C12 C8 1.4(5)
C9 C8 C12 C11 -1.6(4)
C7 C8 C12 C11 177.3(3)
C25 N21 C21 C22 -0.8(4)
N21 C21 C22 C23 -0.3(4)
C21 C22 C23 C24 1.0(4)
C21 C22 C23 C26 -178.3(3)
C22 C23 C24 C25 -0.6(4)
C26 C23 C24 C25 178.8(3)
C21 N21 C25 C24 1.3(4)
C23 C24 C25 N21 -0.6(5)
C24 C23 C26 C27 174.3(3)
C22 C23 C26 C27 -6.5(5)
C23 C26 C27 C28 179.5(3)
C26 C27 C28 C32 6.1(5)
C26 C27 C28 C29 -173.8(3)
C32 C28 C29 C30 0.6(4)
C27 C28 C29 C30 -179.5(3)
C31 N22 C30 C29 0.5(5)
C28 C29 C30 N22 -0.5(5)
C30 N22 C31 C32 -0.6(4)
N22 C31 C32 C28 0.7(5)
C29 C28 C32 C31 -0.7(4)
C27 C28 C32 C31 179.4(3)
O41 C41 C42 C43 -179.2(2)
C46 C41 C42 C43 0.5(4)
C41 C42 C43 C44 0.1(4)
C42 C43 C44 C45 -0.5(4)
C42 C43 C44 C47 178.8(2)
C43 C44 C45 C46 0.3(4)
C47 C44 C45 C46 -179.0(2)
C44 C45 C46 C41 0.3(4)
O41 C41 C46 C45 179.0(2)
C42 C41 C46 C45 -0.7(4)
C43 C44 C47 N41 -30(16)
C45 C44 C47 N41 150(16)
O51 C51 C52 C53 -179.8(2)
C56 C51 C52 C53 0.5(4)
C51 C52 C53 C54 0.1(4)
C52 C53 C54 C55 -0.4(4)
C52 C53 C54 C57 179.8(2)
C53 C54 C55 C56 0.3(4)
C57 C54 C55 C56 -180.0(2)
C54 C55 C56 C51 0.3(4)
O51 C51 C56 C55 179.6(2)
C52 C51 C56 C55 -0.6(4)
C55 C54 C57 N51 -1(8)
C53 C54 C57 N51 178(100)

loop_
_cod_related_entry_id
_cod_related_entry_database
_cod_related_entry_code
1 ChemSpider 30651580
